data_2103853
loop_
_publ_author_name
'S\/orensen, Henning Osholm'
'Larsen, Sine'

_publ_section_title
;
 Hydrogen bonding in enantiomeric <i>versus</i> racemic mono-carboxylic
 acids; a case study of 2-phenoxypropionic acid
;
_journal_issue 1
_journal_name_full 'Acta Crystallographica Section B'
_journal_page_first 132
_journal_page_last 140
_journal_paper_doi 10.1107/S0108768102022085
_journal_volume 59
_journal_year 2003
_chemical_formula_moiety 'C11 H10 O3'
_chemical_formula_sum 'C11 H10 O3'
_chemical_formula_weight 190.19
_chemical_name_systematic
;
R-(+)-2-phenoxypropionic acid (n-alkanes)
;
_space_group_IT_number 18
_symmetry_cell_setting orthorhombic
_symmetry_space_group_name_Hall 'P 2 2ab'
_symmetry_space_group_name_H-M 'P 21 21 2'
_atom_sites_solution_hydrogens difmap
_atom_sites_solution_primary direct
_atom_sites_solution_secondary difmap
_audit_creation_method 'SHELXL-97 and manual editing'
_cell_angle_alpha 90.00
_cell_angle_beta 90.00
_cell_angle_gamma 90.00
_cell_formula_units_Z 4
_cell_length_a 25.510(3)
_cell_length_b 5.2248(8)
_cell_length_c 7.6494(9)
_cell_measurement_reflns_used 20
_cell_measurement_temperature 122.4(5)
_cell_measurement_theta_max 40.62
_cell_measurement_theta_min 39.42
_cell_volume 1019.5(2)
_computing_cell_refinement 'Enraf-Nonius Express'
_computing_data_collection 'Enraf-Nonius Express'
_computing_data_reduction 'DREADD (Blessing, 1987)'
_computing_molecular_graphics 'ORTEPII (Johnson, 1976)'
_computing_publication_material 'SHELXL97 (Sheldrick, 1997)'
_computing_structure_refinement 'SHELXL-97 (Sheldrick, 1997)'
_computing_structure_solution 'SHELXS-97 (Sheldrick, 1990)'
_diffrn_ambient_temperature 122.4(5)
_diffrn_measured_fraction_theta_full 1.000
_diffrn_measured_fraction_theta_max 1.000
_diffrn_measurement_device_type 'Enraf-Nonius CAD4'
_diffrn_measurement_method \w--2\q
_diffrn_radiation_monochromator graphite
_diffrn_radiation_source 'fine-focus sealed tube'
_diffrn_radiation_type CuK\a
_diffrn_radiation_wavelength 1.54184
_diffrn_reflns_av_R_equivalents 0.0141
_diffrn_reflns_av_sigmaI/netI 0.0133
_diffrn_reflns_limit_h_max 31
_diffrn_reflns_limit_h_min -31
_diffrn_reflns_limit_k_max 6
_diffrn_reflns_limit_k_min -6
_diffrn_reflns_limit_l_max 9
_diffrn_reflns_limit_l_min -9
_diffrn_reflns_number 5813
_diffrn_reflns_theta_full 74.87
_diffrn_reflns_theta_max 74.87
_diffrn_reflns_theta_min 3.47
_diffrn_standards_decay_% 0
_diffrn_standards_interval_time 166.7
_diffrn_standards_number 5
_exptl_absorpt_coefficient_mu 0.748
_exptl_absorpt_correction_T_max 0.951
_exptl_absorpt_correction_T_min 0.787
_exptl_absorpt_correction_type numerical
_exptl_absorpt_process_details '(DeTitta, 1985)'
_exptl_crystal_colour colourless
_exptl_crystal_density_diffrn 1.239
_exptl_crystal_density_method 'not measured'
_exptl_crystal_description plate
_exptl_crystal_F_000 400
_exptl_crystal_size_max 0.62
_exptl_crystal_size_mid 0.20
_exptl_crystal_size_min 0.07
_refine_diff_density_max 0.506
_refine_diff_density_min -0.369
_refine_ls_abs_structure_details 'Flack H D (1983), Acta Cryst. A39, 876-881'
_refine_ls_abs_structure_Flack 0.0(3)
_refine_ls_extinction_method none
_refine_ls_goodness_of_fit_ref 1.131
_refine_ls_hydrogen_treatment refall
_refine_ls_matrix_type full
_refine_ls_number_parameters 167
_refine_ls_number_reflns 2111
_refine_ls_number_restraints 0
_refine_ls_restrained_S_all 1.131
_refine_ls_R_factor_all 0.0414
_refine_ls_R_factor_gt 0.0402
_refine_ls_shift/su_max 0.000
_refine_ls_shift/su_mean 0.000
_refine_ls_structure_factor_coef Fsqd
_refine_ls_weighting_details 'calc w=1/[\s^2^(Fo^2^)+(0.0694P)^2^+0.3045P] where P=(Fo^2^+2Fc^2^)/3'
_refine_ls_weighting_scheme calc
_refine_ls_wR_factor_gt 0.1175
_refine_ls_wR_factor_ref 0.1189
_reflns_number_gt 2037
_reflns_number_total 2111
_reflns_threshold_expression >2sigma(I)
_cod_data_source_file os0103.cif
_cod_data_source_block alkan
_cod_original_cell_volume 1019.6(2)
_cod_database_code 2103853

loop_
_symmetry_equiv_pos_as_xyz
'x, y, z'
'-x, -y, z'
'-x+1/2, y+1/2, -z'
'x+1/2, -y+1/2, -z'

loop_
_atom_site_label
_atom_site_fract_x
_atom_site_fract_y
_atom_site_fract_z
_atom_site_U_iso_or_equiv
_atom_site_adp_type
_atom_site_calc_flag
_atom_site_occupancy
_atom_site_type_symbol
O7 0.83561(4) 1.0280(2) 1.00827(15) 0.0227(3) Uani d 1 O
O10 0.93942(4) 0.8923(2) 1.0011(2) 0.0337(3) Uani d 1 O
O11 0.96420(5) 1.2980(2) 1.0398(2) 0.0382(4) Uani d 1 O
C1 0.82507(6) 0.8912(3) 1.1579(2) 0.0215(3) Uani d 1 C
C2 0.78372(6) 0.7191(3) 1.1431(2) 0.0223(3) Uani d 1 C
C3 0.77050(7) 0.5657(3) 1.2849(2) 0.0268(4) Uani d 1 C
C4 0.79777(8) 0.5840(4) 1.4408(2) 0.0311(4) Uani d 1 C
C5 0.83812(8) 0.7594(4) 1.4552(2) 0.0327(4) Uani d 1 C
C6 0.85228(7) 0.9147(4) 1.3142(2) 0.0281(4) Uani d 1 C
C121 0.86622(7) 1.3818(3) 0.8472(2) 0.0268(4) Uani d 1 C
C8 0.87376(6) 1.2265(3) 1.0134(2) 0.0221(3) Uani d 1 C
C9 0.92923(6) 1.1180(3) 1.0179(2) 0.0240(3) Uani d 1 C
H2 0.7659(8) 0.711(4) 1.032(3) 0.025(5) Uiso d 1 H
H3 0.7399(10) 0.452(5) 1.273(3) 0.039(6) Uiso d 1 H
H4 0.7883(9) 0.481(5) 1.538(3) 0.036(6) Uiso d 1 H
H5 0.8619(10) 0.772(5) 1.556(4) 0.048(7) Uiso d 1 H
H6 0.8827(10) 1.028(5) 1.326(3) 0.040(6) Uiso d 1 H
H121 0.8253(10) 1.456(5) 0.841(3) 0.043(7) Uiso d 1 H
H122 0.8737(10) 1.274(5) 0.746(3) 0.035(6) Uiso d 1 H
H123 0.8943(10) 1.523(6) 0.849(4) 0.049(7) Uiso d 1 H
H81 0.8711(9) 1.337(5) 1.114(3) 0.032(6) Uiso d 1 H
H11 0.9961(12) 1.235(6) 1.024(3) 0.048(7) Uiso d 1 H
C30 0.48724(19) 0.385(2) 0.4803(9) 0.187(5) Uani d 1 C
C31 0.5141(2) 0.117(2) 0.4758(10) 0.187(4) Uani d 1 C

loop_
_atom_site_aniso_label
_atom_site_aniso_U_11
_atom_site_aniso_U_22
_atom_site_aniso_U_33
_atom_site_aniso_U_12
_atom_site_aniso_U_13
_atom_site_aniso_U_23
O7 0.0181(5) 0.0236(5) 0.0265(6) -0.0046(4) -0.0026(5) 0.0049(5)
O10 0.0191(6) 0.0178(6) 0.0643(9) 0.0004(4) -0.0011(6) -0.0049(7)
O11 0.0161(6) 0.0188(6) 0.0796(11) -0.0014(5) -0.0042(6) -0.0032(7)
C1 0.0179(7) 0.0189(7) 0.0278(8) 0.0027(6) 0.0006(6) 0.0030(7)
C2 0.0180(7) 0.0217(8) 0.0273(8) 0.0027(6) 0.0004(6) -0.0009(6)
C3 0.0246(8) 0.0219(8) 0.0340(9) -0.0018(7) 0.0046(7) 0.0004(7)
C4 0.0351(9) 0.0277(9) 0.0305(8) 0.0000(8) 0.0034(7) 0.0067(7)
C5 0.0372(10) 0.0323(9) 0.0287(9) -0.0024(8) -0.0056(7) 0.0052(7)
C6 0.0259(8) 0.0272(9) 0.0313(9) -0.0039(7) -0.0054(7) 0.0031(7)
C121 0.0261(8) 0.0227(8) 0.0316(9) -0.0011(7) -0.0017(7) 0.0061(8)
C8 0.0169(7) 0.0179(7) 0.0313(8) -0.0023(6) -0.0016(6) 0.0016(7)
C9 0.0183(7) 0.0182(7) 0.0355(8) -0.0021(6) -0.0017(7) 0.0014(7)
C30 0.051(3) 0.382(15) 0.128(5) -0.013(5) 0.022(3) -0.014(8)
C31 0.068(3) 0.320(13) 0.173(7) -0.017(5) 0.037(4) -0.052(8)

loop_
_atom_type_symbol
_atom_type_description
_atom_type_scat_dispersion_real
_atom_type_scat_dispersion_imag
_atom_type_scat_source
C C 0.0181 0.0091 'International Tables Vol C Tables 4.2.6.8 and 6.1.1.4'
H H 0.0000 0.0000 'International Tables Vol C Tables 4.2.6.8 and 6.1.1.4'
O O 0.0492 0.0322 'International Tables Vol C Tables 4.2.6.8 and 6.1.1.4'

loop_
_geom_angle_atom_site_label_1
_geom_angle_atom_site_label_2
_geom_angle_atom_site_label_3
_geom_angle_site_symmetry_1
_geom_angle
C1 O7 C8 . 119.29(13)
C9 O11 H11 . 110.1(19)
O7 C1 C6 . 124.95(15)
O7 C1 C2 . 114.63(14)
C6 C1 C2 . 120.42(15)
C3 C2 C1 . 119.58(16)
C3 C2 H2 . 123.2(13)
C1 C2 H2 . 117.3(13)
C4 C3 C2 . 120.69(17)
C4 C3 H3 . 121.4(15)
C2 C3 H3 . 117.8(15)
C5 C4 C3 . 119.26(16)
C5 C4 H4 . 120.1(14)
C3 C4 H4 . 120.6(14)
C4 C5 C6 . 121.06(17)
C4 C5 H5 . 124.5(16)
C6 C5 H5 . 114.0(16)
C1 C6 C5 . 118.97(16)
C1 C6 H6 . 121.9(15)
C5 C6 H6 . 119.0(15)
C8 C121 H121 . 109.8(14)
C8 C121 H122 . 109.4(15)
H121 C121 H122 . 111(2)
C8 C121 H123 . 106.6(16)
H121 C121 H123 . 114(2)
H122 C121 H123 . 107(2)
O7 C8 C121 . 106.21(13)
O7 C8 C9 . 111.38(12)
C121 C8 C9 . 109.54(14)
O7 C8 H81 . 114.3(15)
C121 C8 H81 . 109.8(14)
C9 C8 H81 . 105.6(14)
O10 C9 O11 . 124.49(15)
O10 C9 C8 . 123.86(14)
O11 C9 C8 . 111.64(13)
C30 C30 C31 2_665 125.5(7)
C31 C31 C30 2_655 123.4(8)

loop_
_geom_bond_atom_site_label_1
_geom_bond_atom_site_label_2
_geom_bond_site_symmetry_2
_geom_bond_distance
O7 C1 . 1.376(2)
O7 C8 . 1.4226(18)
O10 C9 . 1.214(2)
O11 C9 . 1.307(2)
O11 H11 . 0.89(3)
C1 C6 . 1.388(2)
C1 C2 . 1.391(2)
C2 C3 . 1.390(2)
C2 H2 . 0.97(2)
C3 C4 . 1.384(3)
C3 H3 . 0.99(3)
C4 C5 . 1.383(3)
C4 H4 . 0.95(3)
C5 C6 . 1.397(3)
C5 H5 . 0.98(3)
C6 H6 . 0.98(3)
C121 C8 . 1.521(2)
C121 H121 . 1.11(2)
C121 H122 . 0.98(3)
C121 H123 . 1.03(3)
C8 C9 . 1.525(2)
C8 H81 . 0.96(2)
C30 C30 2_665 1.37(2)
C30 C31 . 1.561(12)
C31 C31 2_655 1.416(18)

loop_
_geom_hbond_atom_site_label_D
_geom_hbond_atom_site_label_H
_geom_hbond_atom_site_label_A
_geom_hbond_site_symmetry_A
_geom_hbond_distance_DH
_geom_hbond_distance_HA
_geom_hbond_distance_DA
_geom_hbond_angle_DHA
O11 H11 O10 2_775 0.89(3) 1.78(3) 2.6685(18) 178(3)
C121 H123 O10 1_565 1.03(3) 2.53(3) 3.462(2) 150(2)

loop_
_geom_torsion_atom_site_label_1
_geom_torsion_atom_site_label_2
_geom_torsion_atom_site_label_3
_geom_torsion_atom_site_label_4
_geom_torsion
C8 O7 C1 C6 -6.1(2)
C8 O7 C1 C2 174.07(13)
O7 C1 C2 C3 178.32(15)
C6 C1 C2 C3 -1.5(2)
C1 C2 C3 C4 0.5(3)
C2 C3 C4 C5 0.8(3)
C3 C4 C5 C6 -1.1(3)
O7 C1 C6 C5 -178.61(16)
C2 C1 C6 C5 1.2(3)
C4 C5 C6 C1 0.1(3)
C1 O7 C8 C121 -165.71(13)
C1 O7 C8 C9 75.09(18)
O7 C8 C9 O10 7.0(3)
C121 C8 C9 O10 -110.2(2)
O7 C8 C9 O11 -173.81(15)
C121 C8 C9 O11 69.0(2)
